data_1576461
loop_
_publ_author_name
'Radovi&#x107;, Aleksa'
'Healy, Maria C.'
'Datta, Arnadeep'
'Das, Deborshee'
'Cai, Likun'
'Diaz, Steven'
'Gogoi, Achyut Ranjan'
'Wolford, Nikki J.'
'Carpenter, Stephanie H.'
'Brenessel, William W.'
'McCamant, David'
'Gutierrez, Osvaldo'
'Neidig, Michael L.'

_publ_section_title
;
 Iron tris-mesityl: a homoleptic iron(ii) ferrate species for directed C-H
 activation.
;
_journal_issue 14
_journal_name_full 'Chemical science'
_journal_page_first 7002
_journal_page_last 7009
_journal_paper_doi 10.1039/d5sc08832a
_journal_volume 17
_journal_year 2026
_chemical_formula_moiety 'C33 H15 F9 Fe N3'
_chemical_formula_sum 'C33 H15 F9 Fe N3'
_chemical_formula_weight 680.33
_space_group_crystal_system monoclinic
_space_group_IT_number 14
_space_group_name_Hall '-P 2yn'
_space_group_name_H-M_alt 'P 1 21/n 1'
_atom_sites_solution_hydrogens geom
_atom_sites_solution_primary dual
_audit_creation_date 2023-03-09
_audit_creation_method
;
Olex2 1.5
(compiled 2023.02.24 svn.rf166f9f3 for OlexSys, GUI svn.r6725)
;
_audit_update_record
;
2024-07-30 deposited with the CCDC.	2026-02-04 downloaded from the CCDC.
;
_cell_angle_alpha 90
_cell_angle_beta 98.1220(10)
_cell_angle_gamma 90
_cell_formula_units_Z 4
_cell_length_a 9.46120(10)
_cell_length_b 23.5947(2)
_cell_length_c 12.11550(10)
_cell_measurement_reflns_used 15525
_cell_measurement_temperature 100.00(10)
_cell_measurement_theta_max 77.0960
_cell_measurement_theta_min 5.0650
_cell_volume 2677.47(4)
_computing_cell_refinement 'CrysAlisPro 1.171.42.80a (Rigaku OD, 2023)'
_computing_data_collection 'CrysAlisPro 1.171.42.80a (Rigaku OD, 2023)'
_computing_data_reduction 'CrysAlisPro 1.171.42.80a (Rigaku OD, 2023)'
_computing_molecular_graphics 'Olex2 1.5 (Dolomanov et al., 2009)'
_computing_publication_material 'Olex2 1.5 (Dolomanov et al., 2009)'
_computing_structure_refinement 'SHELXL 2019/2 (Sheldrick, 2015)'
_computing_structure_solution 'SHELXT 2018/2 (Sheldrick, 2018)'
_diffrn_ambient_environment N~2~
_diffrn_ambient_temperature 100.00(10)
_diffrn_detector 'Hybrid Pixel Array Detector'
_diffrn_detector_area_resol_mean 10.0000
_diffrn_detector_type HyPix
_diffrn_measured_fraction_theta_full 0.999
_diffrn_measured_fraction_theta_max 0.978
_diffrn_measurement_details
;
List of Runs (angles in degrees, time in seconds):

  # Type    Start    End  Width  t~exp~   \w     \q     \k     \f   Frames
#--------------------------------------------------------------------------
  1  \w    -82.00  -2.00   0.50    1.25    --  -47.03 111.00-131.00  160
  2  \w     24.00  84.00   0.50    1.25    --   47.03-111.00 134.00  120
  3  \w   -160.00 -81.00   0.50    5.00    --  -91.75-111.00 134.00  158
  4  \w    -82.00 -23.00   0.50    5.00    --  -91.75 111.00-131.00  118
  5  \w     45.00 108.00   0.50    5.00    --  113.25-111.00 134.00  126
  6  \w    103.00 178.00   0.50    5.00    --  113.25 111.00-131.00  150
  7  \w    -14.00  28.00   0.50    1.25    --  -47.03  19.00 120.00   84
  8  \w    -14.00  28.00   0.50    1.25    --  -47.03  19.00 -30.00   84
  9  \w    -14.00  28.00   0.50    1.25    --  -47.03  19.00   0.00   84
 10  \w   -119.00 -32.00   0.50    1.25    --  -47.03 -57.00  30.00  174
 11  \w    -14.00  28.00   0.50    1.25    --  -47.03  19.00-150.00   84
 12  \w    -47.00 -20.00   0.50    5.00    --  -91.75  45.00-180.00   54
 13  \w    -47.00 -20.00   0.50    5.00    --  -91.75  45.00  90.00   54
 14  \w    100.00 178.00   0.50    5.00    --  113.25  15.00 -30.00  156
 15  \w     42.00  76.00   0.50    5.00    --  113.25 -61.00-150.00   68
 16  \w     42.00  76.00   0.50    5.00    --  113.25 -61.00 -30.00   68
 17  \w     42.00 106.00   0.50    5.00    --  113.25 -94.00  60.00  128
 18  \w     42.00 136.00   0.50    5.00    --  113.25 -77.00-180.00  188
 19  \w     42.00  76.00   0.50    5.00    --  113.25 -61.00-180.00   68
 20  \w     42.00  76.00   0.50    5.00    --  113.25 -61.00 120.00   68
 21  \w     42.00  76.00   0.50    5.00    --  113.25 -61.00  30.00   68
 22  \w     97.00 178.00   0.50    5.00    --  113.25  61.00 -90.00  162
 23  \w     42.00 106.00   0.50    5.00    --  113.25 -94.00 150.00  128
 24  \w    100.00 178.00   0.50    5.00    --  113.25  15.00   0.00  156
 25  \w     42.00 106.00   0.50    5.00    --  113.25 -94.00-180.00  128
 26  \w     42.00 106.00   0.50    5.00    --  113.25 -94.00  30.00  128
 27  \w     44.00 111.00   0.50    5.00    --  113.25-125.00 -90.00  134
 28  \w     42.00  76.00   0.50    5.00    --  113.25 -61.00 -60.00   68
 29  \w     42.00 106.00   0.50    5.00    --  113.25 -94.00  90.00  128
 30  \w     42.00  76.00   0.50    5.00    --  113.25 -61.00 -90.00   68
 31  \w   -120.00 -24.00   0.50    1.25    --  -47.03 -77.00 -60.00  192
 32  \w   -119.00 -32.00   0.50    1.25    --  -47.03 -57.00 120.00  174
 33  \w   -119.00 -64.00   0.50    1.25    --  -47.03 -57.00 -30.00  110
 34  \w   -120.00 -34.00   0.50    1.25    --  -47.03 -38.00-180.00  172
;
_diffrn_measurement_device 'four-circle diffractometer'
_diffrn_measurement_device_type 'XtaLAB Synergy, Dualflex, HyPix'
_diffrn_measurement_method '\w scans'
_diffrn_orient_matrix_type 'CrysAlisPro convention (1999,Acta A55,543-557)'
_diffrn_orient_matrix_UB_11 0.0154082000
_diffrn_orient_matrix_UB_12 0.0639224000
_diffrn_orient_matrix_UB_13 0.0247691000
_diffrn_orient_matrix_UB_21 0.1364373000
_diffrn_orient_matrix_UB_22 0.0015438000
_diffrn_orient_matrix_UB_23 -0.0558690000
_diffrn_orient_matrix_UB_31 -0.0903633000
_diffrn_orient_matrix_UB_32 0.0132713000
_diffrn_orient_matrix_UB_33 -0.1130349000
_diffrn_radiation_monochromator mirror
_diffrn_radiation_probe x-ray
_diffrn_radiation_type 'Cu K\a'
_diffrn_radiation_wavelength 1.54184
_diffrn_reflns_av_R_equivalents 0.0352
_diffrn_reflns_av_unetI/netI 0.0248
_diffrn_reflns_Laue_measured_fraction_full 0.999
_diffrn_reflns_Laue_measured_fraction_max 0.978
_diffrn_reflns_limit_h_max 12
_diffrn_reflns_limit_h_min -12
_diffrn_reflns_limit_k_max 29
_diffrn_reflns_limit_k_min -29
_diffrn_reflns_limit_l_max 13
_diffrn_reflns_limit_l_min -15
_diffrn_reflns_number 33566
_diffrn_reflns_point_group_measured_fraction_full 0.999
_diffrn_reflns_point_group_measured_fraction_max 0.978
_diffrn_reflns_theta_full 74.504
_diffrn_reflns_theta_max 80.187
_diffrn_reflns_theta_min 3.747
_diffrn_source 'micro-focus sealed X-ray tube'
_diffrn_source_type 'PhotonJet (Cu) X-ray Source'
_exptl_absorpt_coefficient_mu 5.375
_exptl_absorpt_correction_T_max 1.00000
_exptl_absorpt_correction_T_min 0.81725
_exptl_absorpt_correction_type multi-scan
_exptl_absorpt_process_details
;
CrysAlisPro 1.171.42.80a (Rigaku Oxford Diffraction, 2023)
Empirical absorption correction using spherical harmonics,
implemented in SCALE3 ABSPACK scaling algorithm.
;
_exptl_crystal_colour orange
_exptl_crystal_colour_primary orange
_exptl_crystal_density_diffrn 1.688
_exptl_crystal_description plate
_exptl_crystal_F_000 1364
_exptl_crystal_size_max 0.119
_exptl_crystal_size_mid 0.08
_exptl_crystal_size_min 0.032
_refine_diff_density_max 0.341
_refine_diff_density_min -0.458
_refine_diff_density_rms 0.060
_refine_ls_extinction_method none
_refine_ls_goodness_of_fit_ref 1.113
_refine_ls_hydrogen_treatment constr
_refine_ls_matrix_type full
_refine_ls_number_parameters 415
_refine_ls_number_reflns 5726
_refine_ls_number_restraints 0
_refine_ls_restrained_S_all 1.113
_refine_ls_R_factor_all 0.0419
_refine_ls_R_factor_gt 0.0366
_refine_ls_shift/su_max 0.002
_refine_ls_shift/su_mean 0.000
_refine_ls_structure_factor_coef Fsqd
_refine_ls_weighting_details 'w=1/[\s^2^(Fo^2^)+(0.0391P)^2^+2.5292P] where P=(Fo^2^+2Fc^2^)/3'
_refine_ls_weighting_scheme calc
_refine_ls_wR_factor_gt 0.0933
_refine_ls_wR_factor_ref 0.0957
_reflns_Friedel_coverage 0.000
_reflns_number_gt 5139
_reflns_number_total 5726
_reflns_threshold_expression 'I > 2\s(I)'
_cod_data_source_file d5sc08832a2.cif
_cod_data_source_block neiar21
_cod_depositor_comments 'Adding full bibliography for 1576451--1576463.cif.'
_cod_database_code 1576461
_shelx_shelxl_version_number 2019/2
_chemical_oxdiff_formula FeN3F9C33H21
_shelx_space_group_comment
;
The symmetry employed for this shelxl refinement is uniquely defined
by the following loop, which should always be used as a source of
symmetry information in preference to the above space-group names.
They are only intended as comments.
;
_shelx_estimated_absorpt_t_max 0.847
_shelx_estimated_absorpt_t_min 0.567
_olex2_refinement_description
;
1. Fixed Uiso
 At 1.2 times of:
  All C(H) groups
2.a Aromatic/amide H refined with riding coordinates:
 C2(H2), C4(H4), C8(H8), C9(H9), C11(H11), C13(H13), C15(H15), C19(H19),
 C20(H20), C22(H22), C24(H24), C26(H26), C30(H30), C31(H31), C33(H33)
;
_olex2_submission_original_sample_id neiar21
_olex2_submission_special_instructions 'No special instructions were received'
_oxdiff_exptl_absorpt_empirical_details
;
Empirical correction (ABSPACK) includes:
- Absorption correction using spherical harmonics
- Frame scaling
;
_oxdiff_exptl_absorpt_empirical_full_max 1.211
_oxdiff_exptl_absorpt_empirical_full_min 0.848

loop_
_space_group_symop_operation_xyz
'x, y, z'
'-x+1/2, y+1/2, -z+1/2'
'-x, -y, -z'
'x-1/2, -y-1/2, z-1/2'

loop_
_atom_site_label
_atom_site_type_symbol
_atom_site_fract_x
_atom_site_fract_y
_atom_site_fract_z
_atom_site_U_iso_or_equiv
_atom_site_adp_type
_atom_site_occupancy
_atom_site_site_symmetry_order
_atom_site_calc_flag
_atom_site_refinement_flags_posn
_atom_site_refinement_flags_adp
_atom_site_refinement_flags_occupancy
_atom_site_disorder_assembly
_atom_site_disorder_group
Fe1 Fe 0.63544(3) 0.63067(2) 0.74952(2) 0.01590(9) Uani 1 1 d . . . . .
F1 F 1.17298(15) 0.66951(7) 0.93706(13) 0.0377(4) Uani 1 1 d . . . . .
F2 F 0.87793(15) 0.82646(6) 0.84263(11) 0.0300(3) Uani 1 1 d . . . . .
F3 F 0.24719(15) 0.78115(6) 0.57652(12) 0.0338(3) Uani 1 1 d . . . . .
F4 F 0.94283(15) 0.44022(5) 0.74381(11) 0.0293(3) Uani 1 1 d . . . . .
F5 F 0.73346(18) 0.47824(6) 1.06333(11) 0.0391(4) Uani 1 1 d . . . . .
F6 F 0.39249(14) 0.71386(6) 1.08717(10) 0.0285(3) Uani 1 1 d . . . . .
F7 F 0.98734(16) 0.64922(7) 0.44007(12) 0.0374(4) Uani 1 1 d . . . . .
F8 F 0.55311(15) 0.55497(6) 0.34171(10) 0.0290(3) Uani 1 1 d . . . . .
F9 F 0.10650(14) 0.54684(7) 0.69706(12) 0.0347(3) Uani 1 1 d . . . . .
N1 N 0.55608(19) 0.70834(7) 0.70975(14) 0.0188(3) Uani 1 1 d . . . . .
N2 N 0.46202(18) 0.59057(7) 0.66899(14) 0.0178(3) Uani 1 1 d . . . . .
N3 N 0.56931(18) 0.63012(7) 0.90198(14) 0.0181(3) Uani 1 1 d . . . . .
C1 C 0.8018(2) 0.67442(9) 0.81222(16) 0.0194(4) Uani 1 1 d . . . . .
C2 C 0.9350(2) 0.65364(10) 0.85905(17) 0.0229(4) Uani 1 1 d . . . . .
H2 H 0.950804 0.613955 0.866016 0.027 Uiso 1 1 calc R U . . .
C3 C 1.0431(2) 0.69108(11) 0.89504(18) 0.0264(5) Uani 1 1 d . . . . .
C4 C 1.0276(2) 0.74918(10) 0.89136(18) 0.0257(5) Uani 1 1 d . . . . .
H4 H 1.103589 0.774048 0.918531 0.031 Uiso 1 1 calc R U . . .
C5 C 0.8950(3) 0.76898(9) 0.84579(18) 0.0237(4) Uani 1 1 d . . . . .
C6 C 0.7822(2) 0.73397(9) 0.80343(17) 0.0201(4) Uani 1 1 d . . . . .
C7 C 0.6434(2) 0.75257(9) 0.74555(16) 0.0201(4) Uani 1 1 d . . . . .
C8 C 0.5978(3) 0.80841(10) 0.72454(18) 0.0252(5) Uani 1 1 d . . . . .
H8 H 0.659407 0.838998 0.749617 0.030 Uiso 1 1 calc R U . . .
C9 C 0.4637(3) 0.81926(10) 0.66748(19) 0.0263(5) Uani 1 1 d . . . . .
H9 H 0.430975 0.856950 0.652815 0.032 Uiso 1 1 calc R U . . .
C10 C 0.3792(2) 0.77341(10) 0.63268(18) 0.0243(5) Uani 1 1 d . . . . .
C11 C 0.4259(2) 0.71902(9) 0.65336(17) 0.0221(4) Uani 1 1 d . . . . .
H11 H 0.365275 0.688277 0.627442 0.026 Uiso 1 1 calc R U . . .
C12 C 0.6996(2) 0.62477(8) 0.60346(16) 0.0183(4) Uani 1 1 d . . . . .
C13 C 0.8289(2) 0.64323(9) 0.57295(17) 0.0222(4) Uani 1 1 d . . . . .
H13 H 0.894690 0.663752 0.624526 0.027 Uiso 1 1 calc R U . . .
C14 C 0.8606(2) 0.63156(10) 0.46769(19) 0.0261(5) Uani 1 1 d . . . . .
C15 C 0.7693(3) 0.60206(10) 0.38819(18) 0.0276(5) Uani 1 1 d . . . . .
H15 H 0.793765 0.593992 0.316445 0.033 Uiso 1 1 calc R U . . .
C16 C 0.6417(2) 0.58520(9) 0.41880(17) 0.0233(4) Uani 1 1 d . . . . .
C17 C 0.6019(2) 0.59591(9) 0.52327(16) 0.0199(4) Uani 1 1 d . . . . .
C18 C 0.4661(2) 0.57977(9) 0.55877(17) 0.0197(4) Uani 1 1 d . . . . .
C19 C 0.3457(2) 0.55829(10) 0.49186(18) 0.0242(4) Uani 1 1 d . . . . .
H19 H 0.348761 0.551236 0.415032 0.029 Uiso 1 1 calc R U . . .
C20 C 0.2227(2) 0.54727(10) 0.53666(19) 0.0270(5) Uani 1 1 d . . . . .
H20 H 0.139689 0.533153 0.491783 0.032 Uiso 1 1 calc R U . . .
C21 C 0.2240(2) 0.55745(10) 0.64898(19) 0.0254(5) Uani 1 1 d . . . . .
C22 C 0.3432(2) 0.57853(9) 0.71358(18) 0.0211(4) Uani 1 1 d . . . . .
H22 H 0.341775 0.584718 0.790898 0.025 Uiso 1 1 calc R U . . .
C23 C 0.7186(2) 0.55856(9) 0.80273(16) 0.0182(4) Uani 1 1 d . . . . .
C24 C 0.8024(2) 0.52251(9) 0.74721(17) 0.0192(4) Uani 1 1 d . . . . .
H24 H 0.819625 0.531297 0.673760 0.023 Uiso 1 1 calc R U . . .
C25 C 0.8598(2) 0.47420(9) 0.79943(18) 0.0229(4) Uani 1 1 d . . . . .
C26 C 0.8383(3) 0.45805(10) 0.90512(19) 0.0275(5) Uani 1 1 d . . . . .
H26 H 0.878906 0.424388 0.939051 0.033 Uiso 1 1 calc R U . . .
C27 C 0.7544(3) 0.49366(10) 0.95871(17) 0.0250(5) Uani 1 1 d . . . . .
C28 C 0.6943(2) 0.54356(9) 0.91189(17) 0.0209(4) Uani 1 1 d . . . . .
C29 C 0.6098(2) 0.58417(9) 0.96680(16) 0.0208(4) Uani 1 1 d . . . . .
C30 C 0.5719(3) 0.57989(10) 1.07400(18) 0.0269(5) Uani 1 1 d . . . . .
H30 H 0.598171 0.547244 1.118055 0.032 Uiso 1 1 calc R U . . .
C31 C 0.4963(3) 0.62317(10) 1.11597(18) 0.0266(5) Uani 1 1 d . . . . .
H31 H 0.469820 0.620945 1.188604 0.032 Uiso 1 1 calc R U . . .
C32 C 0.4611(2) 0.66939(10) 1.04900(17) 0.0224(4) Uani 1 1 d . . . . .
C33 C 0.4959(2) 0.67212(9) 0.94271(17) 0.0204(4) Uani 1 1 d . . . . .
H33 H 0.467603 0.704154 0.897431 0.024 Uiso 1 1 calc R U . . .

loop_
_atom_site_aniso_label
_atom_site_aniso_U_11
_atom_site_aniso_U_22
_atom_site_aniso_U_33
_atom_site_aniso_U_23
_atom_site_aniso_U_13
_atom_site_aniso_U_12
Fe1 0.01784(16) 0.01550(16) 0.01381(15) 0.00026(11) 0.00030(11) -0.00004(12)
F1 0.0214(7) 0.0396(8) 0.0477(9) -0.0004(7) -0.0100(6) -0.0011(6)
F2 0.0370(8) 0.0199(6) 0.0321(7) -0.0024(5) 0.0016(6) -0.0065(6)
F3 0.0291(7) 0.0316(8) 0.0372(7) 0.0028(6) -0.0073(6) 0.0104(6)
F4 0.0378(8) 0.0192(6) 0.0323(7) 0.0009(5) 0.0104(6) 0.0087(6)
F5 0.0595(10) 0.0351(8) 0.0250(7) 0.0140(6) 0.0137(7) 0.0142(7)
F6 0.0303(7) 0.0332(7) 0.0225(6) -0.0079(5) 0.0051(5) 0.0060(6)
F7 0.0315(8) 0.0550(10) 0.0282(7) 0.0006(7) 0.0133(6) -0.0085(7)
F8 0.0382(8) 0.0306(7) 0.0169(6) -0.0050(5) 0.0000(5) -0.0039(6)
F9 0.0235(7) 0.0469(9) 0.0341(7) -0.0023(6) 0.0055(6) -0.0117(6)
N1 0.0238(9) 0.0176(8) 0.0147(7) 0.0009(6) 0.0013(6) 0.0009(7)
N2 0.0199(8) 0.0156(8) 0.0172(8) 0.0009(6) -0.0002(6) -0.0005(7)
N3 0.0185(8) 0.0196(9) 0.0156(8) -0.0006(6) 0.0007(6) -0.0012(7)
C1 0.0239(10) 0.0204(10) 0.0139(9) -0.0006(7) 0.0026(8) -0.0018(8)
C2 0.0231(11) 0.0238(11) 0.0207(10) 0.0002(8) -0.0007(8) -0.0026(9)
C3 0.0213(11) 0.0335(12) 0.0231(10) -0.0002(9) -0.0017(8) -0.0005(9)
C4 0.0244(11) 0.0299(12) 0.0222(10) -0.0023(9) 0.0014(8) -0.0083(9)
C5 0.0321(12) 0.0193(10) 0.0200(10) 0.0006(8) 0.0045(8) -0.0031(9)
C6 0.0234(10) 0.0199(10) 0.0173(9) -0.0008(8) 0.0038(8) -0.0025(8)
C7 0.0247(11) 0.0184(10) 0.0171(9) 0.0000(8) 0.0026(8) -0.0027(8)
C8 0.0332(12) 0.0184(10) 0.0234(10) -0.0009(8) 0.0022(9) -0.0010(9)
C9 0.0350(12) 0.0179(11) 0.0261(11) 0.0014(8) 0.0050(9) 0.0057(9)
C10 0.0242(11) 0.0268(11) 0.0207(10) 0.0021(8) -0.0005(8) 0.0057(9)
C11 0.0250(11) 0.0221(11) 0.0180(9) 0.0017(8) -0.0012(8) 0.0016(9)
C12 0.0236(10) 0.0151(9) 0.0159(9) 0.0019(7) 0.0014(8) 0.0011(8)
C13 0.0239(11) 0.0231(11) 0.0197(9) 0.0010(8) 0.0033(8) -0.0013(9)
C14 0.0247(11) 0.0299(12) 0.0250(11) 0.0047(9) 0.0074(9) -0.0011(9)
C15 0.0350(12) 0.0312(12) 0.0176(10) 0.0019(9) 0.0073(9) 0.0021(10)
C16 0.0293(11) 0.0211(10) 0.0180(9) -0.0011(8) -0.0016(8) 0.0003(9)
C17 0.0261(10) 0.0174(10) 0.0153(9) 0.0010(7) -0.0005(8) 0.0013(8)
C18 0.0255(11) 0.0155(9) 0.0171(9) 0.0000(7) -0.0001(8) 0.0004(8)
C19 0.0291(11) 0.0224(11) 0.0197(10) -0.0011(8) -0.0015(8) -0.0012(9)
C20 0.0252(11) 0.0273(12) 0.0264(11) -0.0027(9) -0.0035(9) -0.0057(9)
C21 0.0212(10) 0.0258(11) 0.0293(11) 0.0011(9) 0.0032(9) -0.0014(9)
C22 0.0201(10) 0.0209(10) 0.0220(10) 0.0011(8) 0.0022(8) -0.0014(8)
C23 0.0203(10) 0.0160(9) 0.0171(9) -0.0003(7) -0.0016(7) -0.0021(8)
C24 0.0216(10) 0.0162(10) 0.0195(9) 0.0005(8) 0.0015(8) 0.0009(8)
C25 0.0240(10) 0.0196(10) 0.0252(10) -0.0026(8) 0.0040(8) 0.0014(9)
C26 0.0347(13) 0.0192(11) 0.0282(11) 0.0070(9) 0.0035(9) 0.0057(9)
C27 0.0324(12) 0.0251(11) 0.0179(9) 0.0048(8) 0.0046(9) -0.0002(9)
C28 0.0242(10) 0.0197(10) 0.0180(9) 0.0022(8) 0.0004(8) -0.0012(8)
C29 0.0221(10) 0.0229(11) 0.0167(9) 0.0009(8) 0.0006(8) -0.0019(8)
C30 0.0316(12) 0.0284(12) 0.0208(10) 0.0015(9) 0.0037(9) 0.0016(10)
C31 0.0305(12) 0.0330(13) 0.0167(10) 0.0004(9) 0.0048(9) 0.0001(10)
C32 0.0200(10) 0.0273(11) 0.0196(9) -0.0055(8) 0.0017(8) 0.0004(9)
C33 0.0198(10) 0.0231(10) 0.0175(9) -0.0035(8) -0.0002(8) 0.0004(8)

loop_
_atom_type_symbol
_atom_type_description
_atom_type_scat_dispersion_real
_atom_type_scat_dispersion_imag
_atom_type_scat_source
C C 0.0181 0.0091 'International Tables Vol C Tables 4.2.6.8 and 6.1.1.4'
H H 0.0000 0.0000 'International Tables Vol C Tables 4.2.6.8 and 6.1.1.4'
F F 0.0727 0.0534 'International Tables Vol C Tables 4.2.6.8 and 6.1.1.4'
Fe Fe -1.1336 3.1974 'International Tables Vol C Tables 4.2.6.8 and 6.1.1.4'
N N 0.0311 0.0180 'International Tables Vol C Tables 4.2.6.8 and 6.1.1.4'

loop_
_geom_angle_atom_site_label_1
_geom_angle_atom_site_label_2
_geom_angle_atom_site_label_3
_geom_angle
_geom_angle_site_symmetry_1
_geom_angle_site_symmetry_3
_geom_angle_publ_flag
N1 Fe1 N2 93.48(7) . . ?
N1 Fe1 N3 94.08(7) . . ?
N2 Fe1 N3 95.89(7) . . ?
C1 Fe1 N1 82.20(8) . . ?
C1 Fe1 N2 173.63(8) . . ?
C1 Fe1 N3 89.11(8) . . ?
C1 Fe1 C12 93.07(9) . . ?
C1 Fe1 C23 93.87(9) . . ?
C12 Fe1 N1 90.07(8) . . ?
C12 Fe1 N2 82.21(8) . . ?
C12 Fe1 N3 175.54(8) . . ?
C23 Fe1 N1 174.29(8) . . ?
C23 Fe1 N2 90.76(8) . . ?
C23 Fe1 N3 81.68(8) . . ?
C23 Fe1 C12 94.29(9) . . ?
C7 N1 Fe1 115.60(14) . . ?
C11 N1 Fe1 125.16(15) . . ?
C11 N1 C7 119.24(18) . . ?
C18 N2 Fe1 115.23(14) . . ?
C22 N2 Fe1 124.93(14) . . ?
C22 N2 C18 119.63(18) . . ?
C29 N3 Fe1 115.58(14) . . ?
C33 N3 Fe1 124.80(14) . . ?
C33 N3 C29 119.56(18) . . ?
C2 C1 Fe1 127.35(17) . . ?
C2 C1 C6 118.6(2) . . ?
C6 C1 Fe1 113.95(15) . . ?
C1 C2 H2 120.3 . . ?
C3 C2 C1 119.4(2) . . ?
C3 C2 H2 120.3 . . ?
F1 C3 C2 118.1(2) . . ?
F1 C3 C4 118.1(2) . . ?
C2 C3 C4 123.9(2) . . ?
C3 C4 H4 122.1 . . ?
C3 C4 C5 115.9(2) . . ?
C5 C4 H4 122.1 . . ?
F2 C5 C4 116.4(2) . . ?
F2 C5 C6 119.9(2) . . ?
C4 C5 C6 123.7(2) . . ?
C1 C6 C7 115.55(19) . . ?
C5 C6 C1 118.4(2) . . ?
C5 C6 C7 126.0(2) . . ?
N1 C7 C6 112.62(18) . . ?
N1 C7 C8 120.4(2) . . ?
C8 C7 C6 127.0(2) . . ?
C7 C8 H8 119.9 . . ?
C9 C8 C7 120.2(2) . . ?
C9 C8 H8 119.9 . . ?
C8 C9 H9 121.3 . . ?
C10 C9 C8 117.4(2) . . ?
C10 C9 H9 121.3 . . ?
F3 C10 C9 120.3(2) . . ?
F3 C10 C11 118.1(2) . . ?
C11 C10 C9 121.5(2) . . ?
N1 C11 C10 121.1(2) . . ?
N1 C11 H11 119.4 . . ?
C10 C11 H11 119.4 . . ?
C13 C12 Fe1 127.80(16) . . ?
C13 C12 C17 118.64(19) . . ?
C17 C12 Fe1 113.50(15) . . ?
C12 C13 H13 120.1 . . ?
C14 C13 C12 119.7(2) . . ?
C14 C13 H13 120.1 . . ?
F7 C14 C13 118.9(2) . . ?
F7 C14 C15 118.0(2) . . ?
C13 C14 C15 123.1(2) . . ?
C14 C15 H15 121.8 . . ?
C16 C15 C14 116.4(2) . . ?
C16 C15 H15 121.8 . . ?
F8 C16 C15 116.48(19) . . ?
F8 C16 C17 119.8(2) . . ?
C15 C16 C17 123.7(2) . . ?
C12 C17 C18 116.03(18) . . ?
C16 C17 C12 118.4(2) . . ?
C16 C17 C18 125.55(19) . . ?
N2 C18 C17 112.74(18) . . ?
N2 C18 C19 120.1(2) . . ?
C19 C18 C17 127.04(19) . . ?
C18 C19 H19 119.8 . . ?
C20 C19 C18 120.3(2) . . ?
C20 C19 H19 119.8 . . ?
C19 C20 H20 121.1 . . ?
C19 C20 C21 117.7(2) . . ?
C21 C20 H20 121.1 . . ?
F9 C21 C20 120.0(2) . . ?
F9 C21 C22 118.8(2) . . ?
C22 C21 C20 121.2(2) . . ?
N2 C22 C21 120.9(2) . . ?
N2 C22 H22 119.5 . . ?
C21 C22 H22 119.5 . . ?
C24 C23 Fe1 127.07(15) . . ?
C24 C23 C28 118.31(19) . . ?
C28 C23 Fe1 114.56(15) . . ?
C23 C24 H24 120.1 . . ?
C25 C24 C23 119.74(19) . . ?
C25 C24 H24 120.1 . . ?
F4 C25 C24 118.46(19) . . ?
F4 C25 C26 117.82(19) . . ?
C24 C25 C26 123.7(2) . . ?
C25 C26 H26 122.0 . . ?
C25 C26 C27 116.0(2) . . ?
C27 C26 H26 122.0 . . ?
F5 C27 C26 116.4(2) . . ?
F5 C27 C28 120.1(2) . . ?
C26 C27 C28 123.5(2) . . ?
C23 C28 C29 115.49(18) . . ?
C27 C28 C23 118.7(2) . . ?
C27 C28 C29 125.80(19) . . ?
N3 C29 C28 112.68(18) . . ?
N3 C29 C30 120.3(2) . . ?
C30 C29 C28 127.0(2) . . ?
C29 C30 H30 120.0 . . ?
C31 C30 C29 120.1(2) . . ?
C31 C30 H30 120.0 . . ?
C30 C31 H31 121.2 . . ?
C32 C31 C30 117.7(2) . . ?
C32 C31 H31 121.2 . . ?
F6 C32 C31 120.28(19) . . ?
F6 C32 C33 118.4(2) . . ?
C31 C32 C33 121.4(2) . . ?
N3 C33 C32 120.9(2) . . ?
N3 C33 H33 119.5 . . ?
C32 C33 H33 119.5 . . ?

loop_
_geom_bond_atom_site_label_1
_geom_bond_atom_site_label_2
_geom_bond_distance
_geom_bond_site_symmetry_2
_geom_bond_publ_flag
Fe1 N1 2.0130(18) . ?
Fe1 N2 2.0217(17) . ?
Fe1 N3 2.0323(17) . ?
Fe1 C1 1.945(2) . ?
Fe1 C12 1.955(2) . ?
Fe1 C23 1.946(2) . ?
F1 C3 1.360(3) . ?
F2 C5 1.366(3) . ?
F3 C10 1.348(3) . ?
F4 C25 1.365(2) . ?
F5 C27 1.360(2) . ?
F6 C32 1.349(3) . ?
F7 C14 1.355(3) . ?
F8 C16 1.365(2) . ?
F9 C21 1.350(3) . ?
N1 C7 1.363(3) . ?
N1 C11 1.345(3) . ?
N2 C18 1.365(3) . ?
N2 C22 1.344(3) . ?
N3 C29 1.361(3) . ?
N3 C33 1.343(3) . ?
C1 C2 1.396(3) . ?
C1 C6 1.419(3) . ?
C2 H2 0.9500 . ?
C2 C3 1.375(3) . ?
C3 C4 1.379(3) . ?
C4 H4 0.9500 . ?
C4 C5 1.379(3) . ?
C5 C6 1.389(3) . ?
C6 C7 1.466(3) . ?
C7 C8 1.398(3) . ?
C8 H8 0.9500 . ?
C8 C9 1.381(3) . ?
C9 H9 0.9500 . ?
C9 C10 1.375(3) . ?
C10 C11 1.369(3) . ?
C11 H11 0.9500 . ?
C12 C13 1.396(3) . ?
C12 C17 1.417(3) . ?
C13 H13 0.9500 . ?
C13 C14 1.379(3) . ?
C14 C15 1.387(3) . ?
C15 H15 0.9500 . ?
C15 C16 1.370(3) . ?
C16 C17 1.394(3) . ?
C17 C18 1.462(3) . ?
C18 C19 1.396(3) . ?
C19 H19 0.9500 . ?
C19 C20 1.377(3) . ?
C20 H20 0.9500 . ?
C20 C21 1.380(3) . ?
C21 C22 1.372(3) . ?
C22 H22 0.9500 . ?
C23 C24 1.398(3) . ?
C23 C28 1.419(3) . ?
C24 H24 0.9500 . ?
C24 C25 1.378(3) . ?
C25 C26 1.378(3) . ?
C26 H26 0.9500 . ?
C26 C27 1.380(3) . ?
C27 C28 1.393(3) . ?
C28 C29 1.467(3) . ?
C29 C30 1.399(3) . ?
C30 H30 0.9500 . ?
C30 C31 1.384(3) . ?
C31 H31 0.9500 . ?
C31 C32 1.372(3) . ?
C32 C33 1.375(3) . ?
C33 H33 0.9500 . ?

loop_
_geom_torsion_atom_site_label_1
_geom_torsion_atom_site_label_2
_geom_torsion_atom_site_label_3
_geom_torsion_atom_site_label_4
_geom_torsion
_geom_torsion_site_symmetry_1
_geom_torsion_site_symmetry_2
_geom_torsion_site_symmetry_3
_geom_torsion_site_symmetry_4
_geom_torsion_publ_flag
Fe1 N1 C7 C6 2.1(2) . . . . ?
Fe1 N1 C7 C8 -178.67(16) . . . . ?
Fe1 N1 C11 C10 178.15(16) . . . . ?
Fe1 N2 C18 C17 4.4(2) . . . . ?
Fe1 N2 C18 C19 -172.56(16) . . . . ?
Fe1 N2 C22 C21 171.97(16) . . . . ?
Fe1 N3 C29 C28 -0.2(2) . . . . ?
Fe1 N3 C29 C30 179.00(17) . . . . ?
Fe1 N3 C33 C32 -176.95(16) . . . . ?
Fe1 C1 C2 C3 177.07(16) . . . . ?
Fe1 C1 C6 C5 -179.98(15) . . . . ?
Fe1 C1 C6 C7 -2.2(2) . . . . ?
Fe1 C12 C13 C14 175.01(17) . . . . ?
Fe1 C12 C17 C16 -174.91(16) . . . . ?
Fe1 C12 C17 C18 5.0(2) . . . . ?
Fe1 C23 C24 C25 176.42(16) . . . . ?
Fe1 C23 C28 C27 -177.60(17) . . . . ?
Fe1 C23 C28 C29 0.5(2) . . . . ?
F1 C3 C4 C5 178.6(2) . . . . ?
F2 C5 C6 C1 -177.46(18) . . . . ?
F2 C5 C6 C7 5.0(3) . . . . ?
F3 C10 C11 N1 -179.47(18) . . . . ?
F4 C25 C26 C27 179.7(2) . . . . ?
F5 C27 C28 C23 179.8(2) . . . . ?
F5 C27 C28 C29 1.8(4) . . . . ?
F6 C32 C33 N3 177.24(18) . . . . ?
F7 C14 C15 C16 -179.6(2) . . . . ?
F8 C16 C17 C12 176.66(18) . . . . ?
F8 C16 C17 C18 -3.2(3) . . . . ?
F9 C21 C22 N2 -178.97(19) . . . . ?
N1 C7 C8 C9 0.2(3) . . . . ?
N2 C18 C19 C20 -0.7(3) . . . . ?
N3 C29 C30 C31 -1.8(3) . . . . ?
C1 C2 C3 F1 -177.96(19) . . . . ?
C1 C2 C3 C4 2.2(3) . . . . ?
C1 C6 C7 N1 0.0(3) . . . . ?
C1 C6 C7 C8 -179.1(2) . . . . ?
C2 C1 C6 C5 -2.4(3) . . . . ?
C2 C1 C6 C7 175.39(18) . . . . ?
C2 C3 C4 C5 -1.6(3) . . . . ?
C3 C4 C5 F2 179.42(19) . . . . ?
C3 C4 C5 C6 -1.2(3) . . . . ?
C4 C5 C6 C1 3.2(3) . . . . ?
C4 C5 C6 C7 -174.4(2) . . . . ?
C5 C6 C7 N1 177.6(2) . . . . ?
C5 C6 C7 C8 -1.5(3) . . . . ?
C6 C1 C2 C3 -0.1(3) . . . . ?
C6 C7 C8 C9 179.2(2) . . . . ?
C7 N1 C11 C10 -0.8(3) . . . . ?
C7 C8 C9 C10 -0.3(3) . . . . ?
C8 C9 C10 F3 -180.0(2) . . . . ?
C8 C9 C10 C11 -0.1(3) . . . . ?
C9 C10 C11 N1 0.7(3) . . . . ?
C11 N1 C7 C6 -178.81(18) . . . . ?
C11 N1 C7 C8 0.4(3) . . . . ?
C12 C13 C14 F7 -179.2(2) . . . . ?
C12 C13 C14 C15 0.3(4) . . . . ?
C12 C17 C18 N2 -6.2(3) . . . . ?
C12 C17 C18 C19 170.5(2) . . . . ?
C13 C12 C17 C16 2.6(3) . . . . ?
C13 C12 C17 C18 -177.52(19) . . . . ?
C13 C14 C15 C16 0.9(4) . . . . ?
C14 C15 C16 F8 -178.5(2) . . . . ?
C14 C15 C16 C17 -0.3(3) . . . . ?
C15 C16 C17 C12 -1.4(3) . . . . ?
C15 C16 C17 C18 178.7(2) . . . . ?
C16 C17 C18 N2 173.8(2) . . . . ?
C16 C17 C18 C19 -9.5(4) . . . . ?
C17 C12 C13 C14 -2.1(3) . . . . ?
C17 C18 C19 C20 -177.2(2) . . . . ?
C18 N2 C22 C21 -2.4(3) . . . . ?
C18 C19 C20 C21 -0.9(3) . . . . ?
C19 C20 C21 F9 -179.4(2) . . . . ?
C19 C20 C21 C22 0.9(4) . . . . ?
C20 C21 C22 N2 0.8(3) . . . . ?
C22 N2 C18 C17 179.28(18) . . . . ?
C22 N2 C18 C19 2.3(3) . . . . ?
C23 C24 C25 F4 -179.09(18) . . . . ?
C23 C24 C25 C26 0.9(3) . . . . ?
C23 C28 C29 N3 -0.2(3) . . . . ?
C23 C28 C29 C30 -179.3(2) . . . . ?
C24 C23 C28 C27 -0.2(3) . . . . ?
C24 C23 C28 C29 177.97(18) . . . . ?
C24 C25 C26 C27 -0.3(4) . . . . ?
C25 C26 C27 F5 -179.6(2) . . . . ?
C25 C26 C27 C28 -0.6(4) . . . . ?
C26 C27 C28 C23 0.8(3) . . . . ?
C26 C27 C28 C29 -177.1(2) . . . . ?
C27 C28 C29 N3 177.8(2) . . . . ?
C27 C28 C29 C30 -1.3(4) . . . . ?
C28 C23 C24 C25 -0.6(3) . . . . ?
C28 C29 C30 C31 177.3(2) . . . . ?
C29 N3 C33 C32 0.0(3) . . . . ?
C29 C30 C31 C32 0.0(3) . . . . ?
C30 C31 C32 F6 -177.3(2) . . . . ?
C30 C31 C32 C33 1.8(3) . . . . ?
C31 C32 C33 N3 -1.9(3) . . . . ?
C33 N3 C29 C28 -177.43(18) . . . . ?
C33 N3 C29 C30 1.7(3) . . . . ?
